data_2010558
loop_
_publ_author_name
'Kansikas, Jarno'
'Sipil\"a, Kaija'

_publ_section_title
;
 Two 9-alkylthiophenanthrenes at 193K (alkyl = dodecyl and tetradecyl)
;
_journal_issue 1
_journal_name_full 'Acta Crystallographica Section C'
_journal_page_first 69
_journal_page_last 71
_journal_paper_doi 10.1107/S0108270199012871
_journal_volume 56
_journal_year 2000
_chemical_formula_sum 'C26 H34 S'
_chemical_formula_weight 378.59
_chemical_melting_point 353
_chemical_name_systematic
;
 9-(Dodecylthio)phenanthrene
;
_space_group_IT_number 14
_symmetry_cell_setting monoclinic
_symmetry_space_group_name_Hall '-P 2ybc'
_symmetry_space_group_name_H-M 'P 1 21/c 1'
_audit_creation_method SHELXL
_cell_angle_alpha 90.00
_cell_angle_beta 99.28(3)
_cell_angle_gamma 90.00
_cell_formula_units_Z 4
_cell_length_a 9.105(2)
_cell_length_b 35.679(7)
_cell_length_c 6.7840(14)
_cell_measurement_reflns_used 25
_cell_measurement_temperature 193(2)
_cell_measurement_theta_max 10
_cell_measurement_theta_min 4
_cell_volume 2175.0(8)
_computing_cell_refinement 'CAD4 Express'
_computing_data_collection 'CAD4 Express (Enraf-Nonius, 1994)'
_computing_data_reduction 'WINGX (Farrugia, 1998)'
_computing_molecular_graphics SHELXTL/PC
_computing_publication_material SHELXL93
_computing_structure_refinement 'SHELXL93 (Sheldrick, 1993)'
_computing_structure_solution 'SHELXTL/PC (Sheldrick, 1990)'
_diffrn_ambient_temperature 193(2)
_diffrn_measurement_device_type 'Enraf-Nonius CAD4'
_diffrn_measurement_method \w/2\q
_diffrn_radiation_monochromator graphite
_diffrn_radiation_source 'fine-focus sealed tube'
_diffrn_radiation_type CuK\a
_diffrn_radiation_wavelength 1.5418
_diffrn_reflns_av_R_equivalents .0170
_diffrn_reflns_av_sigmaI/netI .0172
_diffrn_reflns_limit_h_max 1
_diffrn_reflns_limit_h_min -10
_diffrn_reflns_limit_k_max 41
_diffrn_reflns_limit_k_min -29
_diffrn_reflns_limit_l_max 7
_diffrn_reflns_limit_l_min -7
_diffrn_reflns_number 3928
_diffrn_reflns_theta_max 64.95
_diffrn_reflns_theta_min 2.48
_diffrn_standards_decay_% .8
_diffrn_standards_interval_count 200
_diffrn_standards_number 3
_exptl_absorpt_coefficient_mu 1.348
_exptl_absorpt_correction_type none
_exptl_crystal_colour colourless
_exptl_crystal_density_diffrn 1.156
_exptl_crystal_density_meas ?
_exptl_crystal_description needle
_exptl_crystal_F_000 824
_exptl_crystal_size_max .31
_exptl_crystal_size_mid .12
_exptl_crystal_size_min .10
_refine_diff_density_max .390
_refine_diff_density_min -.353
_refine_ls_extinction_method none
_refine_ls_goodness_of_fit_all 1.102
_refine_ls_goodness_of_fit_ref 1.136
_refine_ls_hydrogen_treatment constr
_refine_ls_matrix_type full
_refine_ls_number_parameters 244
_refine_ls_number_reflns 3664
_refine_ls_number_restraints 0
_refine_ls_restrained_S_all 1.301
_refine_ls_restrained_S_obs 1.136
_refine_ls_R_factor_all .0655
_refine_ls_R_factor_gt .0493
_refine_ls_shift/esd_mean .000
_refine_ls_shift/su_max -.001
_refine_ls_structure_factor_coef Fsqd
_refine_ls_weighting_scheme
;
  calc w = 1/[\s^2^(Fo^2^)+(0.0466P)^2^+1.4963P]
  where P=(Fo^2^+2Fc^2^)/3
;
_refine_ls_wR_factor_all .1444
_refine_ls_wR_factor_ref .1183
_reflns_number_gt 3198
_reflns_number_total 3688
_reflns_observed_criterion I>2\s(I)
_cod_data_source_file os1072.cif
_cod_data_source_block I
_cod_depositor_comments
;
The following automatic conversions were performed:
'_geom_bond_publ_flag' value 'Y' changed to 'y' according to
'/home/saulius/struct/CIF-dictionaries/cif_core.dic' dictionary named
'cif_core.dic' version 2.4.1 from 2010-06-29 (12 times).

Automatic conversion script
Id: cif_fix_enum 1527 2010-12-29 10:47:43Z saulius 

The following automatic conversions were performed:

'_geom_bond_publ_flag' value 'Y' changed to 'y' according to
/home/saulius/struct/CIF-dictionaries/cif_core.dic dictionary named
'cif_core.dic' version 2.4.1 from 2010-06-29 (12
times).

'_geom_angle_publ_flag' value 'Y' changed to 'y' according
to /home/saulius/struct/CIF-dictionaries/cif_core.dic dictionary
named 'cif_core.dic' version 2.4.1 from 2010-06-29 (14
times).

'_geom_torsion_publ_flag' value 'Y' changed to 'y' according
to /home/saulius/struct/CIF-dictionaries/cif_core.dic dictionary
named 'cif_core.dic' version 2.4.1 from 2010-06-29 (10 times).

Automatic conversion script
Id: cif_fix_values 1715 2011-07-08 13:25:40Z adriana 

The following automatic conversions were performed:

'_exptl_crystal_density_meas' value 'not measured' was changed to '?'
- the value is perceived as not measured.

Automatic conversion script
Id: cif_fix_values 3008 2015-01-20 13:52:24Z robertas 
;
_cod_original_sg_symbol_H-M 'P 21/c'
_cod_database_code 2010558
_cod_database_fobs_code 2010558

loop_
_symmetry_equiv_pos_as_xyz
'x, y, z'
'-x, y+1/2, -z+1/2'
'-x, -y, -z'
'x, -y-1/2, z-1/2'

loop_
_atom_site_aniso_label
_atom_site_aniso_U_11
_atom_site_aniso_U_22
_atom_site_aniso_U_33
_atom_site_aniso_U_12
_atom_site_aniso_U_13
_atom_site_aniso_U_23
S .0391(3) .0412(3) .0351(3) -.0050(2) .0110(2) .0077(2)
C1 .0371(12) .0363(12) .0301(11) .0033(9) .0039(9) .0043(9)
C2 .0324(11) .0381(12) .0389(12) .0009(9) .0054(9) -.0012(10)
C3 .0364(12) .0351(12) .0378(12) -.0016(9) .0120(9) .0015(9)
C4b .0373(11) .0238(10) .0265(10) .0004(8) .0088(8) -.0016(8)
C4a .0328(11) .0242(10) .0273(10) .0019(8) .0074(8) .0000(8)
C4 .0386(12) .0294(11) .0328(11) -.0004(9) .0102(9) .0029(9)
C5 .0408(12) .0331(11) .0296(11) -.0039(9) .0061(9) .0044(9)
C6 .0471(13) .0399(13) .0312(12) -.0014(10) .0025(10) .0058(9)
C7 .0354(12) .0456(13) .0344(12) -.0013(10) .0007(9) -.0001(10)
C8a .0334(11) .0266(10) .0263(10) .0010(8) .0075(8) -.0015(8)
C8 .0375(12) .0355(12) .0334(11) -.0037(9) .0097(9) -.0017(9)
C9 .0404(12) .0276(10) .0287(11) -.0005(9) .0141(9) -.0004(8)
C10a .0392(12) .0260(10) .0301(11) .0027(9) .0108(9) .0005(8)
C10 .0373(12) .0336(11) .0287(11) .0014(9) .0087(9) .0051(9)
C12 .0414(12) .0360(12) .0338(12) .0009(10) .0140(9) .0073(9)
C13 .0416(12) .0370(12) .0385(12) -.0008(10) .0158(10) .0050(10)
C14 .0456(13) .0351(12) .0387(12) -.0006(10) .0165(10) .0058(10)
C15 .0438(13) .0385(12) .0448(13) .0003(10) .0184(10) .0080(10)
C16 .0441(13) .0377(12) .0417(13) .0015(10) .0168(10) .0066(10)
C17 .0458(13) .0384(12) .0441(13) .0010(10) .0168(11) .0088(10)
C18 .0483(14) .0356(12) .0428(13) .0023(10) .0179(11) .0062(10)
C19 .0481(14) .0409(13) .0450(14) -.0006(11) .0152(11) .0094(11)
C20 .0494(14) .0367(12) .0445(13) .0020(10) .0163(11) .0059(10)
C21 .0456(13) .0379(12) .0435(13) .0004(10) .0122(10) .0081(10)
C22 .0479(13) .0375(12) .0401(13) -.0002(10) .0098(10) .0037(10)
C23 .063(2) .052(2) .0465(15) -.0001(13) .0146(13) .0168(12)

loop_
_atom_site_label
_atom_site_fract_x
_atom_site_fract_y
_atom_site_fract_z
_atom_site_U_iso_or_equiv
_atom_site_thermal_displace_type
_atom_site_calc_flag
_atom_site_refinement_flags
_atom_site_occupancy
_atom_site_disorder_group
_atom_site_type_symbol
S .78808(6) .13583(2) .33972(8) .0380(2) Uani d . 1 . S
C1 1.3331(2) .18312(6) .3556(3) .0347(5) Uani d . 1 . C
H1A 1.3585 .17032 .4792 .042 Uiso calc R 1 . H
C2 1.4417(2) .20153(6) .2758(3) .0365(5) Uani d . 1 . C
H2A 1.5420 .20093 .3418 .044 Uiso calc R 1 . H
C3 1.4040(2) .22116(6) .0967(3) .0358(5) Uani d . 1 . C
H3A 1.4786 .23451 .0427 .043 Uiso calc R 1 . H
C4b .9935(2) .20064(5) -.0272(3) .0288(4) Uani d . 1 . C
C4a 1.1466(2) .20193(5) .0741(3) .0278(4) Uani d . 1 . C
C4 1.2611(2) .22132(6) -.0012(3) .0331(5) Uani d . 1 . C
H4A 1.2378 .23480 -.1230 .040 Uiso calc R 1 . H
C5 .9467(2) .21934(6) -.2092(3) .0345(5) Uani d . 1 . C
H5A 1.0177 .23298 -.2688 .041 Uiso calc R 1 . H
C6 .8024(3) .21844(6) -.3023(3) .0398(5) Uani d . 1 . C
H6A .7742 .23135 -.4250 .048 Uiso calc R 1 . H
C7 .6961(3) .19855(7) -.2175(3) .0390(5) Uani d . 1 . C
H7A .5954 .19803 -.2819 .047 Uiso calc R 1 . H
C8a .8853(2) .18045(6) .0590(3) .0285(4) Uani d . 1 . C
C8 .7376(2) .17981(6) -.0412(3) .0350(5) Uani d . 1 . C
H8A .6650 .16606 .0147 .042 Uiso calc R 1 . H
C9 .9297(2) .16113(6) .2480(3) .0313(5) Uani d . 1 . C
C10a 1.1852(2) .18284(6) .2584(3) .0312(5) Uani d . 1 . C
C10 1.0721(2) .16298(6) .3418(3) .0328(5) Uani d . 1 . C
H10A 1.0984 .15076 .4670 .039 Uiso calc R 1 . H
C12 .8815(2) .11545(6) .5705(3) .0362(5) Uani d . 1 . C
H12A .9660 .09979 .5444 .043 Uiso calc R 1 . H
H12B .9206 .13550 .6655 .043 Uiso calc R 1 . H
C13 .7692(3) .09148(6) .6587(3) .0380(5) Uani d . 1 . C
H13A .6866 .10753 .6878 .046 Uiso calc R 1 . H
H13B .7269 .07236 .5598 .046 Uiso calc R 1 . H
C14 .8417(3) .07208(6) .8499(3) .0387(5) Uani d . 1 . C
H14A .8858 .09136 .9467 .046 Uiso calc R 1 . H
H14B .9237 .05599 .8193 .046 Uiso calc R 1 . H
C15 .7343(3) .04812(7) .9468(4) .0411(5) Uani d . 1 . C
H15A .6539 .06427 .9818 .049 Uiso calc R 1 . H
H15B .6881 .02920 .8493 .049 Uiso calc R 1 . H
C16 .8106(3) .02825(7) 1.1337(3) .0401(5) Uani d . 1 . C
H16A .8904 .01204 1.0974 .048 Uiso calc R 1 . H
H16B .8582 .04728 1.2294 .048 Uiso calc R 1 . H
C17 .7073(3) .00437(7) 1.2368(4) .0417(5) Uani d . 1 . C
H17A .6274 .02050 1.2732 .050 Uiso calc R 1 . H
H17B .6600 -.01479 1.1416 .050 Uiso calc R 1 . H
C18 .7858(3) -.01514(7) 1.4235(4) .0411(5) Uani d . 1 . C
H18A .8659 -.03113 1.3866 .049 Uiso calc R 1 . H
H18B .8331 .00411 1.5181 .049 Uiso calc R 1 . H
C19 .6850(3) -.03922(7) 1.5292(4) .0438(6) Uani d . 1 . C
H19A .6043 -.02334 1.5653 .053 Uiso calc R 1 . H
H19B .6385 -.05870 1.4354 .053 Uiso calc R 1 . H
C20 .7645(3) -.05813(7) 1.7158(4) .0426(6) Uani d . 1 . C
H20A .8127 -.03864 1.8082 .051 Uiso calc R 1 . H
H20B .8441 -.07434 1.6789 .051 Uiso calc R 1 . H
C21 .6642(3) -.08182(7) 1.8254(4) .0418(5) Uani d . 1 . C
H21A .5817 -.06601 1.8568 .050 Uiso calc R 1 . H
H21B .6202 -.10224 1.7361 .050 Uiso calc R 1 . H
C22 .7453(3) -.09881(7) 2.0174(3) .0415(5) Uani d . 1 . C
H22A .7884 -.07842 2.1075 .050 Uiso calc R 1 . H
H22B .8285 -.11447 1.9864 .050 Uiso calc R 1 . H
C23 .6446(3) -.12269(8) 2.1243(4) .0532(7) Uani d . 1 . C
H23A .7021 -.13294 2.2470 .080 Uiso calc R 1 . H
H23B .6034 -.14329 2.0370 .080 Uiso calc R 1 . H
H23C .5632 -.10722 2.1579 .080 Uiso calc R 1 . H

loop_
_atom_type_symbol
_atom_type_description
_atom_type_scat_dispersion_real
_atom_type_scat_dispersion_imag
_atom_type_scat_source
C C .0181 .0091 'International Tables Vol C Tables 4.2.6.8 and 6.1.1.4'
H H .0000 .0000 'International Tables Vol C Tables 4.2.6.8 and 6.1.1.4'
S S .3331 .5567 'International Tables Vol C Tables 4.2.6.8 and 6.1.1.4'

loop_
_geom_angle_atom_site_label_1
_geom_angle_atom_site_label_2
_geom_angle_atom_site_label_3
_geom_angle
_geom_angle_publ_flag
C9 S C12 104.01(10) y
C2 C1 C10a 121.2(2) ?
C1 C2 C3 119.5(2) ?
C4 C3 C2 120.5(2) ?
C4 C4a C4b 123.5(2) y
C4b C4a C10a 119.0(2) y
C4a C4b C5 122.1(2) y
C4a C4b C8a 119.9(2) y
C5 C4b C8a 118.0(2) ?
C4 C4a C10a 117.5(2) ?
C3 C4 C4a 121.6(2) ?
C6 C5 C4b 121.9(2) ?
C5 C6 C7 120.1(2) ?
C8 C7 C6 119.7(2) ?
C8 C8a C4b 118.8(2) ?
C8 C8a C9 121.8(2) ?
C4b C8a C9 119.4(2) y
C7 C8 C8a 121.5(2) ?
C8a C9 C10 120.1(2) y
C8a C9 S 116.0(2) y
C10 C9 S 123.9(2) y
C1 C10a C4a 119.6(2) ?
C1 C10a C10 120.9(2) ?
C9 C10 C10a 122.1(2) y
C4a C10a C10 119.5(2) y
C13 C12 S 108.2(2) y
C12 C13 C14 111.2(2) y
C13 C14 C15 113.7(2) y
C16 C15 C14 112.5(2) ?
C15 C16 C17 114.3(2) ?
C16 C17 C18 113.5(2) ?
C19 C18 C17 114.5(2) ?
C20 C19 C18 113.8(2) ?
C19 C20 C21 114.4(2) ?
C22 C21 C20 113.2(2) ?
C21 C22 C23 112.7(2) ?

loop_
_geom_bond_atom_site_label_1
_geom_bond_atom_site_label_2
_geom_bond_site_symmetry_2
_geom_bond_distance
_geom_bond_publ_flag
S C9 . 1.767(2) y
S C12 . 1.809(2) y
C1 C2 . 1.370(3) ?
C1 C10a . 1.401(3) ?
C2 C3 . 1.396(3) ?
C3 C4 . 1.362(3) ?
C4 C4a . 1.413(3) y
C4a C4b . 1.453(3) y
C4a C10a . 1.418(3) y
C4b C5 . 1.407(3) y
C4b C8a . 1.420(3) y
C5 C6 . 1.363(3) ?
C6 C7 . 1.397(3) ?
C7 C8 . 1.369(3) ?
C8 C8a . 1.406(3) ?
C8a C9 . 1.455(3) y
C9 C10 . 1.350(3) y
C10 C10a . 1.439(3) y
C12 C13 . 1.527(3) y
C13 C14 . 1.524(3) y
C14 C15 . 1.526(3) ?
C15 C16 . 1.520(3) ?
C16 C17 . 1.520(3) ?
C17 C18 . 1.519(3) ?
C18 C19 . 1.518(3) ?
C19 C20 . 1.512(4) ?
C20 C21 . 1.523(3) ?
C21 C22 . 1.516(3) ?
C22 C23 . 1.519(3) ?

loop_
_geom_torsion_atom_site_label_1
_geom_torsion_atom_site_label_2
_geom_torsion_atom_site_label_3
_geom_torsion_atom_site_label_4
_geom_torsion
_geom_torsion_publ_flag
C10a C1 C2 C3 1.6(3) ?
C1 C2 C3 C4 -1.7(3) ?
C5 C4b C4a C4 -.9(3) ?
C8a C4b C4a C4 180.0(2) ?
C5 C4b C4a C10a 179.1(2) ?
C8a C4b C4a C10a .0(3) y
C2 C3 C4 C4a .2(3) ?
C10a C4a C4 C3 1.4(3) ?
C4b C4a C4 C3 -178.6(2) ?
C8a C4b C5 C6 .0(3) ?
C4a C4b C5 C6 -179.1(2) ?
C4b C5 C6 C7 .0(3) ?
C5 C6 C7 C8 -.4(3) ?
C5 C4b C8a C8 .4(3) ?
C4a C4b C8a C8 179.6(2) ?
C5 C4b C8a C9 -179.4(2) ?
C4a C4b C8a C9 -.2(3) y
C6 C7 C8 C8a .8(3) ?
C4b C8a C8 C7 -.9(3) ?
C9 C8a C8 C7 178.9(2) ?
C8 C8a C9 C10 -178.7(2) y
C4b C8a C9 C10 1.1(3) y
C8 C8a C9 S 1.8(3) y
C4b C8a C9 S -178.44(15) y
C12 S C9 C10 -.1(2) y
C12 S C9 C8a 179.4(2) y
C2 C1 C10a C4a .0(3) ?
C2 C1 C10a C10 179.1(2) ?
C4 C4a C10a C1 -1.4(3) ?
C4b C4a C10a C1 178.6(2) ?
C4 C4a C10a C10 179.5(2) ?
C4b C4a C10a C10 -.6(3) ?
C8a C9 C10 C10a -1.7(3) y
S C9 C10 C10a 177.8(2) y
C1 C10a C10 C9 -177.6(2) ?
C4a C10a C10 C9 1.5(3) ?
C9 S C12 C13 -177.79(15) ?
S C12 C13 C14 177.7(2) ?
C12 C13 C14 C15 179.2(2) ?
C13 C14 C15 C16 178.3(2) ?
C14 C15 C16 C17 179.3(2) ?
C15 C16 C17 C18 -179.8(2) ?
C16 C17 C18 C19 -179.9(2) ?
C17 C18 C19 C20 -179.4(2) ?
C18 C19 C20 C21 178.9(2) ?
C19 C20 C21 C22 -177.1(2) ?
C20 C21 C22 C23 -179.4(2) ?

loop_
_cod_related_entry_id
_cod_related_entry_database
_cod_related_entry_code
1 ChemSpider 21135955
